data_1514717
loop_
_publ_author_name
'Samanta, Ramesh C.'
'De Sarkar, Suman'
'Fr\"ohlich, Roland'
'Grimme, Stefan'
'Studer, Armido'

_publ_section_title
;
 N-Heterocyclic carbene (NHC) catalyzed chemoselective acylation of
 alcohols in the presence of amines with various acylating reagents
;
_journal_issue 5
_journal_name_full 'Chemical Science'
_journal_page_first 2177
_journal_paper_doi 10.1039/c3sc00099k
_journal_volume 4
_journal_year 2013
_chemical_formula_sum 'C15 H17 F3 N2 O4 S'
_chemical_formula_weight 378.37
_space_group_IT_number 14
_symmetry_cell_setting monoclinic
_symmetry_space_group_name_Hall '-P 2ybc'
_symmetry_space_group_name_H-M 'P 1 21/c 1'
_atom_sites_solution_hydrogens geom
_atom_sites_solution_primary direct
_atom_sites_solution_secondary difmap
_audit_creation_method SHELXL-97
_cell_angle_alpha 90.00
_cell_angle_beta 92.806(1)
_cell_angle_gamma 90.00
_cell_formula_units_Z 4
_cell_length_a 9.6013(1)
_cell_length_b 7.0186(1)
_cell_length_c 25.4572(4)
_cell_measurement_reflns_used 2871
_cell_measurement_temperature 223(2)
_cell_measurement_theta_max 68.25
_cell_measurement_theta_min 0.88
_cell_volume 1713.44(4)
_computing_cell_refinement 'Collect (Nonius B.V., 1998)'
_computing_data_collection 'Collect (Nonius B.V., 1998)'
_computing_data_reduction 'Denzo-SMN (Otwinowski & Minor, 1997)'
_computing_molecular_graphics 'XP (BrukerAXS, 2000)'
_computing_publication_material 'SHELXL-97 (Sheldrick, 1997)'
_computing_structure_refinement 'SHELXL-97 (Sheldrick, 1997)'
_computing_structure_solution 'SHELXS-97 (Sheldrick, 1990)'
_diffrn_ambient_temperature 223(2)
_diffrn_measured_fraction_theta_full 0.969
_diffrn_measured_fraction_theta_max 0.969
_diffrn_measurement_device_type 'Nonius KappaCCD APEXII'
_diffrn_measurement_method '\w and \f scans'
_diffrn_radiation_monochromator graphite
_diffrn_radiation_source 'fine-focus sealed tube'
_diffrn_radiation_type CuK\a
_diffrn_radiation_wavelength 1.54178
_diffrn_reflns_av_R_equivalents 0.042
_diffrn_reflns_av_sigmaI/netI 0.0324
_diffrn_reflns_limit_h_max 11
_diffrn_reflns_limit_h_min -11
_diffrn_reflns_limit_k_max 7
_diffrn_reflns_limit_k_min -8
_diffrn_reflns_limit_l_max 29
_diffrn_reflns_limit_l_min -29
_diffrn_reflns_number 11633
_diffrn_reflns_theta_full 66.45
_diffrn_reflns_theta_max 66.45
_diffrn_reflns_theta_min 4.61
_exptl_absorpt_coefficient_mu 2.191
_exptl_absorpt_correction_T_max 0.8617
_exptl_absorpt_correction_T_min 0.5317
_exptl_absorpt_correction_type multi-scan
_exptl_absorpt_process_details 'Denzo (Otwinowski, Borek, Majewski & Minor, 2003)'
_exptl_crystal_colour colorless
_exptl_crystal_density_diffrn 1.467
_exptl_crystal_density_method 'not measured'
_exptl_crystal_description needle
_exptl_crystal_F_000 784
_exptl_crystal_size_max 0.33
_exptl_crystal_size_mid 0.10
_exptl_crystal_size_min 0.07
_refine_diff_density_max 0.390
_refine_diff_density_min -0.332
_refine_diff_density_rms 0.048
_refine_ls_extinction_method none
_refine_ls_goodness_of_fit_ref 1.050
_refine_ls_hydrogen_treatment constr
_refine_ls_matrix_type full
_refine_ls_number_parameters 228
_refine_ls_number_reflns 2930
_refine_ls_number_restraints 0
_refine_ls_restrained_S_all 1.050
_refine_ls_R_factor_all 0.0555
_refine_ls_R_factor_gt 0.0502
_refine_ls_shift/su_max 0.001
_refine_ls_shift/su_mean 0.000
_refine_ls_structure_factor_coef Fsqd
_refine_ls_weighting_details 'calc w=1/[\s^2^(Fo^2^)+(0.0718P)^2^+1.0085P] where P=(Fo^2^+2Fc^2^)/3'
_refine_ls_weighting_scheme calc
_refine_ls_wR_factor_gt 0.1346
_refine_ls_wR_factor_ref 0.1395
_reflns_number_gt 2588
_reflns_number_total 2930
_reflns_threshold_expression >2sigma(I)
_cod_data_source_file c3sc00099k.txt
_cod_data_source_block stu6327
_cod_original_sg_symbol_H-M P21/c
_cod_database_code 1514717

loop_
_symmetry_equiv_pos_as_xyz
'x, y, z'
'-x, y+1/2, -z+1/2'
'-x, -y, -z'
'x, -y-1/2, z-1/2'

loop_
_atom_site_label
_atom_site_type_symbol
_atom_site_fract_x
_atom_site_fract_y
_atom_site_fract_z
_atom_site_U_iso_or_equiv
_atom_site_adp_type
_atom_site_occupancy
_atom_site_symmetry_multiplicity
_atom_site_calc_flag
_atom_site_refinement_flags
C1 C 0.9094(2) 0.0478(3) 0.37594(8) 0.0376(5) Uani 1 1 d .
N2 N 0.86084(19) 0.0286(3) 0.42452(7) 0.0416(4) Uani 1 1 d .
C3 C 0.9134(2) -0.1352(4) 0.44660(10) 0.0481(6) Uani 1 1 d .
H3 H 0.8955 -0.1828 0.4801 0.058 Uiso 1 1 calc R
C4 C 0.9950(3) -0.2158(3) 0.41160(10) 0.0483(6) Uani 1 1 d .
H4 H 1.0453 -0.3299 0.4163 0.058 Uiso 1 1 calc R
N5 N 0.99221(19) -0.1032(3) 0.36807(7) 0.0418(4) Uani 1 1 d .
C6 C 0.7707(3) 0.1565(4) 0.45345(10) 0.0614(7) Uani 1 1 d .
H6A H 0.8148 0.2803 0.4574 0.092 Uiso 1 1 calc R
H6B H 0.7561 0.1033 0.4879 0.092 Uiso 1 1 calc R
H6C H 0.6816 0.1702 0.4342 0.092 Uiso 1 1 calc R
C7 C 1.0784(3) -0.1422(4) 0.32328(11) 0.0579(7) Uani 1 1 d .
H7A H 1.0190 -0.1543 0.2915 0.087 Uiso 1 1 calc R
H7B H 1.1295 -0.2599 0.3295 0.087 Uiso 1 1 calc R
H7C H 1.1435 -0.0383 0.3192 0.087 Uiso 1 1 calc R
C8 C 0.8835(2) 0.2021(3) 0.33608(9) 0.0419(5) Uani 1 1 d .
O9 O 0.9365(2) 0.1837(3) 0.29444(7) 0.0636(5) Uani 1 1 d .
C10 C 0.7948(2) 0.3706(3) 0.34824(9) 0.0427(5) Uani 1 1 d .
H10A H 0.8367 0.4383 0.3787 0.051 Uiso 1 1 calc R
H10B H 0.7022 0.3264 0.3574 0.051 Uiso 1 1 calc R
C11 C 0.7796(3) 0.5070(3) 0.30180(9) 0.0486(6) Uani 1 1 d .
H11A H 0.8731 0.5468 0.2925 0.058 Uiso 1 1 calc R
H11B H 0.7378 0.4371 0.2717 0.058 Uiso 1 1 calc R
C12 C 0.6933(2) 0.6844(3) 0.30990(9) 0.0446(6) Uani 1 1 d .
C13 C 0.6167(3) 0.7155(4) 0.35345(11) 0.0557(6) Uani 1 1 d .
H13 H 0.6219 0.6270 0.3812 0.067 Uiso 1 1 calc R
C14 C 0.5317(3) 0.8753(4) 0.35727(13) 0.0647(7) Uani 1 1 d .
H14 H 0.4800 0.8936 0.3873 0.078 Uiso 1 1 calc R
C15 C 0.5234(3) 1.0068(4) 0.31689(12) 0.0641(8) Uani 1 1 d .
H15 H 0.4650 1.1137 0.3190 0.077 Uiso 1 1 calc R
C16 C 0.6012(3) 0.9799(4) 0.27380(12) 0.0603(7) Uani 1 1 d .
H16 H 0.5971 1.0704 0.2465 0.072 Uiso 1 1 calc R
C17 C 0.6859(3) 0.8206(4) 0.26988(10) 0.0511(6) Uani 1 1 d .
H17 H 0.7387 0.8044 0.2401 0.061 Uiso 1 1 calc R
S1 S 1.21043(6) 0.28932(9) 0.41438(2) 0.0484(2) Uani 1 1 d .
O1 O 1.2170(3) 0.3468(5) 0.36185(9) 0.1079(9) Uani 1 1 d .
O2 O 1.09061(18) 0.3575(3) 0.43988(9) 0.0674(6) Uani 1 1 d .
O3 O 1.2414(2) 0.0953(3) 0.42635(9) 0.0727(6) Uani 1 1 d .
C100 C 1.3516(3) 0.4156(4) 0.44892(12) 0.0607(7) Uani 1 1 d .
F1 F 1.3549(2) 0.3769(4) 0.49984(8) 0.1106(8) Uani 1 1 d .
F2 F 1.47328(17) 0.3689(3) 0.43054(11) 0.1024(7) Uani 1 1 d .
F3 F 1.3390(2) 0.6026(3) 0.44368(10) 0.0931(7) Uani 1 1 d .

loop_
_atom_site_aniso_label
_atom_site_aniso_U_11
_atom_site_aniso_U_22
_atom_site_aniso_U_33
_atom_site_aniso_U_23
_atom_site_aniso_U_13
_atom_site_aniso_U_12
C1 0.0377(11) 0.0352(11) 0.0396(11) 0.0008(9) 0.0012(8) -0.0015(9)
N2 0.0409(10) 0.0425(11) 0.0416(10) 0.0059(8) 0.0049(8) 0.0015(8)
C3 0.0480(13) 0.0462(14) 0.0497(13) 0.0163(11) -0.0002(10) -0.0043(11)
C4 0.0490(13) 0.0364(13) 0.0586(15) 0.0071(11) -0.0061(11) -0.0008(10)
N5 0.0428(10) 0.0368(10) 0.0456(10) -0.0018(8) 0.0000(8) -0.0007(8)
C6 0.0660(16) 0.0710(19) 0.0489(14) 0.0106(13) 0.0209(12) 0.0206(14)
C7 0.0665(16) 0.0524(15) 0.0555(15) -0.0098(12) 0.0114(12) 0.0123(13)
C8 0.0476(12) 0.0393(13) 0.0388(12) 0.0037(9) 0.0016(9) -0.0025(10)
O9 0.0865(13) 0.0601(12) 0.0456(10) 0.0124(8) 0.0177(9) 0.0163(10)
C10 0.0477(12) 0.0374(12) 0.0425(12) 0.0035(9) -0.0015(9) -0.0012(10)
C11 0.0592(14) 0.0399(13) 0.0465(13) 0.0070(10) 0.0003(11) 0.0005(11)
C12 0.0490(13) 0.0371(12) 0.0465(13) 0.0052(10) -0.0099(10) -0.0026(10)
C13 0.0628(15) 0.0453(15) 0.0586(16) 0.0081(12) 0.0001(12) 0.0042(12)
C14 0.0633(16) 0.0570(17) 0.0736(18) 0.0002(14) 0.0020(13) 0.0087(14)
C15 0.0591(16) 0.0481(16) 0.083(2) 0.0017(14) -0.0151(14) 0.0090(13)
C16 0.0657(16) 0.0428(14) 0.0697(17) 0.0129(13) -0.0238(14) -0.0025(12)
C17 0.0577(14) 0.0434(14) 0.0507(14) 0.0061(11) -0.0113(11) -0.0069(11)
S1 0.0506(4) 0.0443(4) 0.0499(4) 0.0028(2) -0.0022(3) -0.0054(3)
O1 0.144(2) 0.129(2) 0.0491(13) 0.0127(13) -0.0049(13) -0.030(2)
O2 0.0423(9) 0.0606(12) 0.0997(15) 0.0158(11) 0.0071(9) 0.0014(9)
O3 0.0736(13) 0.0414(11) 0.1027(16) -0.0032(10) 0.0011(11) -0.0005(9)
C100 0.0475(14) 0.0556(17) 0.079(2) -0.0045(14) 0.0074(13) -0.0057(12)
F1 0.1056(16) 0.151(2) 0.0724(13) -0.0008(13) -0.0274(11) -0.0406(15)
F2 0.0409(9) 0.0898(14) 0.178(2) -0.0087(14) 0.0225(11) -0.0004(9)
F3 0.0762(12) 0.0515(11) 0.153(2) -0.0204(11) 0.0164(12) -0.0169(9)

loop_
_atom_type_symbol
_atom_type_description
_atom_type_scat_dispersion_real
_atom_type_scat_dispersion_imag
_atom_type_scat_source
C C 0.0181 0.0091 'International Tables Vol C Tables 4.2.6.8 and 6.1.1.4'
H H 0.0000 0.0000 'International Tables Vol C Tables 4.2.6.8 and 6.1.1.4'
N N 0.0311 0.0180 'International Tables Vol C Tables 4.2.6.8 and 6.1.1.4'
O O 0.0492 0.0322 'International Tables Vol C Tables 4.2.6.8 and 6.1.1.4'
F F 0.0727 0.0534 'International Tables Vol C Tables 4.2.6.8 and 6.1.1.4'
S S 0.3331 0.5567 'International Tables Vol C Tables 4.2.6.8 and 6.1.1.4'

loop_
_geom_angle_atom_site_label_1
_geom_angle_atom_site_label_2
_geom_angle_atom_site_label_3
_geom_angle
N5 C1 N2 106.92(18)
N5 C1 C8 123.3(2)
N2 C1 C8 129.8(2)
C1 N2 C3 108.91(19)
C1 N2 C6 129.6(2)
C3 N2 C6 121.5(2)
C4 C3 N2 107.3(2)
C4 C3 H3 126.3
N2 C3 H3 126.3
C3 C4 N5 107.9(2)
C3 C4 H4 126.0
N5 C4 H4 126.0
C1 N5 C4 108.9(2)
C1 N5 C7 128.5(2)
C4 N5 C7 122.4(2)
N2 C6 H6A 109.5
N2 C6 H6B 109.5
H6A C6 H6B 109.5
N2 C6 H6C 109.5
H6A C6 H6C 109.5
H6B C6 H6C 109.5
N5 C7 H7A 109.5
N5 C7 H7B 109.5
H7A C7 H7B 109.5
N5 C7 H7C 109.5
H7A C7 H7C 109.5
H7B C7 H7C 109.5
O9 C8 C1 117.1(2)
O9 C8 C10 122.4(2)
C1 C8 C10 120.54(19)
C8 C10 C11 111.68(19)
C8 C10 H10A 109.3
C11 C10 H10A 109.3
C8 C10 H10B 109.3
C11 C10 H10B 109.3
H10A C10 H10B 107.9
C12 C11 C10 116.3(2)
C12 C11 H11A 108.2
C10 C11 H11A 108.2
C12 C11 H11B 108.2
C10 C11 H11B 108.2
H11A C11 H11B 107.4
C13 C12 C17 118.0(2)
C13 C12 C11 123.8(2)
C17 C12 C11 118.1(2)
C12 C13 C14 121.4(3)
C12 C13 H13 119.3
C14 C13 H13 119.3
C15 C14 C13 119.9(3)
C15 C14 H14 120.0
C13 C14 H14 120.0
C16 C15 C14 119.4(3)
C16 C15 H15 120.3
C14 C15 H15 120.3
C15 C16 C17 120.8(3)
C15 C16 H16 119.6
C17 C16 H16 119.6
C16 C17 C12 120.5(3)
C16 C17 H17 119.8
C12 C17 H17 119.8
O1 S1 O3 117.45(17)
O1 S1 O2 114.31(17)
O3 S1 O2 112.76(13)
O1 S1 C100 104.75(16)
O3 S1 C100 102.75(13)
O2 S1 C100 102.44(13)
F2 C100 F1 108.5(3)
F2 C100 F3 106.8(2)
F1 C100 F3 107.4(3)
F2 C100 S1 111.2(2)
F1 C100 S1 110.91(19)
F3 C100 S1 111.9(2)

loop_
_geom_bond_atom_site_label_1
_geom_bond_atom_site_label_2
_geom_bond_distance
C1 N5 1.346(3)
C1 N2 1.349(3)
C1 C8 1.496(3)
N2 C3 1.366(3)
N2 C6 1.470(3)
C3 C4 1.340(4)
C3 H3 0.9400
C4 N5 1.360(3)
C4 H4 0.9400
N5 C7 1.467(3)
C6 H6A 0.9700
C6 H6B 0.9700
C6 H6C 0.9700
C7 H7A 0.9700
C7 H7B 0.9700
C7 H7C 0.9700
C8 O9 1.205(3)
C8 C10 1.499(3)
C10 C11 1.523(3)
C10 H10A 0.9800
C10 H10B 0.9800
C11 C12 1.515(3)
C11 H11A 0.9800
C11 H11B 0.9800
C12 C13 1.377(4)
C12 C17 1.396(3)
C13 C14 1.394(4)
C13 H13 0.9400
C14 C15 1.381(4)
C14 H14 0.9400
C15 C16 1.370(4)
C15 H15 0.9400
C16 C17 1.389(4)
C16 H16 0.9400
C17 H17 0.9400
S1 O1 1.401(2)
S1 O3 1.423(2)
S1 O2 1.431(2)
S1 C100 1.811(3)
C100 F2 1.320(3)
C100 F1 1.323(4)
C100 F3 1.324(3)

loop_
_geom_torsion_atom_site_label_1
_geom_torsion_atom_site_label_2
_geom_torsion_atom_site_label_3
_geom_torsion_atom_site_label_4
_geom_torsion
N5 C1 N2 C3 -0.3(2)
C8 C1 N2 C3 -179.7(2)
N5 C1 N2 C6 177.6(2)
C8 C1 N2 C6 -1.8(4)
C1 N2 C3 C4 0.4(3)
C6 N2 C3 C4 -177.6(2)
N2 C3 C4 N5 -0.4(3)
N2 C1 N5 C4 0.0(2)
C8 C1 N5 C4 179.5(2)
N2 C1 N5 C7 -174.9(2)
C8 C1 N5 C7 4.5(4)
C3 C4 N5 C1 0.2(3)
C3 C4 N5 C7 175.6(2)
N5 C1 C8 O9 2.7(3)
N2 C1 C8 O9 -177.9(2)
N5 C1 C8 C10 -177.4(2)
N2 C1 C8 C10 1.9(3)
O9 C8 C10 C11 1.2(3)
C1 C8 C10 C11 -178.6(2)
C8 C10 C11 C12 -179.25(19)
C10 C11 C12 C13 -8.0(4)
C10 C11 C12 C17 175.0(2)
C17 C12 C13 C14 1.5(4)
C11 C12 C13 C14 -175.6(2)
C12 C13 C14 C15 -0.2(4)
C13 C14 C15 C16 -1.1(4)
C14 C15 C16 C17 1.2(4)
C15 C16 C17 C12 0.1(4)
C13 C12 C17 C16 -1.4(4)
C11 C12 C17 C16 175.8(2)
O1 S1 C100 F2 -60.7(3)
O3 S1 C100 F2 62.5(3)
O2 S1 C100 F2 179.6(2)
O1 S1 C100 F1 178.5(2)
O3 S1 C100 F1 -58.3(2)
O2 S1 C100 F1 58.9(2)
O1 S1 C100 F3 58.5(3)
O3 S1 C100 F3 -178.2(2)
O2 S1 C100 F3 -61.1(2)
